data_2209579
loop_
_publ_author_name
'da Silva, Luiz Everson'
'Andrighetti-Fr\"ohner, Carla Regina'
'Nunes, Ricardo Jos\'e'
'Sim\~oes, Cl\'audia Maria Oliveira'
'Foro, Sabine'

_publ_section_title
;
 (1,3-Benzodioxol-5-ylmethyl)ammonium
 2-methoxy-5-[(1<i>E</i>)-3-oxo-3-phenylprop-1-en-1-yl]bezenesulfonate
 monohydrate
;
_journal_coeditor_code KP2022
_journal_issue 7
_journal_name_full 'Acta Crystallographica Section E'
_journal_page_first o2785
_journal_page_last o2787
_journal_paper_doi 10.1107/S1600536806021076
_journal_volume 62
_journal_year 2006
_chemical_formula_iupac 'C8 H10 N O2 +, C16 H13 O5 S -, H2 O'
_chemical_formula_moiety 'C8 H10 N O2 +, C16 H13 O5 S -, H2 O'
_chemical_formula_sum 'C24 H25 N O8 S'
_chemical_formula_weight 487.51
_chemical_name_systematic
;
1,3-Benzodioxol-5-ylmethaneammonium
2-methoxy-5-[(1<i>E</i>)-3-oxo-3-phenylprop-1-en-1-yl] bezenesulfonate
monohydrate
;
_space_group_IT_number 29
_symmetry_cell_setting orthorhombic
_symmetry_space_group_name_Hall 'P 2c -2ac'
_symmetry_space_group_name_H-M 'P c a 21'
_atom_sites_solution_hydrogens geom
_atom_sites_solution_primary direct
_atom_sites_solution_secondary difmap
_audit_creation_method SHELXL-97
_cell_angle_alpha 90.00
_cell_angle_beta 90.00
_cell_angle_gamma 90.00
_cell_formula_units_Z 4
_cell_length_a 11.6310(10)
_cell_length_b 24.6860(10)
_cell_length_c 8.1980(10)
_cell_measurement_reflns_used 25
_cell_measurement_temperature 299(2)
_cell_measurement_theta_max 22.20
_cell_measurement_theta_min 9.35
_cell_volume 2353.8(4)
_computing_cell_refinement
;
CAD-4-PC
;
_computing_data_collection
;
CAD-4-PC (Enraf--Nonius, 1993)
;
_computing_data_reduction 'REDU4 (Stoe & Cie, 1987)'
_computing_molecular_graphics 'PLATON (Spek, 2003)'
_computing_publication_material SHELXL97
_computing_structure_refinement 'SHELXL97 (Sheldrick, 1997)'
_computing_structure_solution 'SHELXS97 (Sheldrick, 1997)'
_diffrn_ambient_temperature 299(2)
_diffrn_measured_fraction_theta_full 1.000
_diffrn_measured_fraction_theta_max 1.000
_diffrn_measurement_device_type 'Enraf--Nonius CAD-4'
_diffrn_measurement_method \w/2\q
_diffrn_radiation_monochromator graphite
_diffrn_radiation_source 'fine-focus sealed tube'
_diffrn_radiation_type CuK\a
_diffrn_radiation_wavelength 1.54180
_diffrn_reflns_av_R_equivalents 0.0447
_diffrn_reflns_av_sigmaI/netI 0.0327
_diffrn_reflns_limit_h_max 13
_diffrn_reflns_limit_h_min -13
_diffrn_reflns_limit_k_max 29
_diffrn_reflns_limit_k_min -29
_diffrn_reflns_limit_l_max 9
_diffrn_reflns_limit_l_min -8
_diffrn_reflns_number 4302
_diffrn_reflns_theta_full 66.71
_diffrn_reflns_theta_max 66.71
_diffrn_reflns_theta_min 1.79
_diffrn_standards_decay_% 0.5
_diffrn_standards_interval_time 120
_diffrn_standards_number 3
_exptl_absorpt_coefficient_mu 1.657
_exptl_absorpt_correction_T_max 0.8543
_exptl_absorpt_correction_T_min 0.6877
_exptl_absorpt_correction_type psi-scan
_exptl_absorpt_process_details
;
(North <i>et al.</i>,  1968)
;
_exptl_crystal_colour colourless
_exptl_crystal_density_diffrn 1.376
_exptl_crystal_density_method 'not measured'
_exptl_crystal_description prism
_exptl_crystal_F_000 1024
_exptl_crystal_size_max 0.60
_exptl_crystal_size_mid 0.15
_exptl_crystal_size_min 0.10
_refine_diff_density_max 0.312
_refine_diff_density_min -0.338
_refine_ls_abs_structure_details 'Flack (1983), 1725 Friedel pairs'
_refine_ls_abs_structure_Flack -0.01(2)
_refine_ls_extinction_coef 0.0046(4)
_refine_ls_extinction_expression Fc^*^=kFc[1+0.001xFc^2^\l^3^/sin(2\q)]^-1/4^
_refine_ls_extinction_method SHELXL97
_refine_ls_goodness_of_fit_ref 1.041
_refine_ls_hydrogen_treatment mixed
_refine_ls_matrix_type full
_refine_ls_number_parameters 324
_refine_ls_number_reflns 3968
_refine_ls_number_restraints 7
_refine_ls_restrained_S_all 1.040
_refine_ls_R_factor_all 0.0543
_refine_ls_R_factor_gt 0.0454
_refine_ls_shift/su_max 0.014
_refine_ls_shift/su_mean 0.001
_refine_ls_structure_factor_coef Fsqd
_refine_ls_weighting_details 'calc w=1/[\s^2^(Fo^2^)+(0.0917P)^2^+0.2858P] where P=(Fo^2^+2Fc^2^)/3'
_refine_ls_weighting_scheme calc
_refine_ls_wR_factor_gt 0.1216
_refine_ls_wR_factor_ref 0.1276
_reflns_number_gt 3553
_reflns_number_total 3968
_reflns_threshold_expression I>2\s(I)
_cod_data_source_file kp2022.cif
_cod_data_source_block I
_cod_depositor_comments
;
The following automatic conversions were performed:
'_exptl_absorpt_correction_type' value 'Psi-scan' changed to 'psi-scan'
according to '/home/saulius/struct/CIF-dictionaries/cif_core.dic'
dictionary named 'cif_core.dic' version 2.4.1 from 2010-06-29.

Automatic conversion script
Id: cif_fix_enum 1527 2010-12-29 10:47:43Z saulius 

The following automatic conversions were performed:

'_exptl_absorpt_correction_type' value 'Psi-scan' changed to
'psi-scan' according to
/home/saulius/struct/CIF-dictionaries/cif_core.dic dictionary named
'cif_core.dic' version 2.4.1 from 2010-06-29.

Automatic conversion script
Id: cif_fix_values 1715 2011-07-08 13:25:40Z adriana 
;
_cod_database_code 2209579
_cod_database_fobs_code 2209579

loop_
_symmetry_equiv_pos_as_xyz
'x, y, z'
'-x, -y, z+1/2'
'-x+1/2, y, z+1/2'
'x+1/2, -y, z'

loop_
_atom_site_type_symbol
_atom_site_label
_atom_site_fract_x
_atom_site_fract_y
_atom_site_fract_z
_atom_site_U_iso_or_equiv
_atom_site_adp_type
_atom_site_calc_flag
_atom_site_refinement_flags
_atom_site_occupancy
S S1 0.44846(5) 0.38950(3) 0.42068(9) 0.03183(19) Uani d . 1
O O1 0.3951(2) 0.42551(11) 0.3039(3) 0.0595(7) Uani d . 1
O O2 0.5054(2) 0.41746(10) 0.5528(3) 0.0530(6) Uani d . 1
O O3 0.36739(18) 0.34942(9) 0.4792(3) 0.0446(6) Uani d . 1
O O4 0.6497(2) 0.43546(8) 0.2636(3) 0.0477(6) Uani d . 1
O O5 0.7229(3) 0.09731(11) -0.0383(5) 0.0976(14) Uani d . 1
C C1 0.5547(2) 0.35342(11) 0.3103(3) 0.0297(6) Uani d . 1
C C2 0.6450(2) 0.38135(11) 0.2353(4) 0.0340(6) Uani d . 1
C C3 0.7222(3) 0.35323(12) 0.1379(4) 0.0421(8) Uani d . 1
H H3 0.7827 0.3714 0.0879 0.050 Uiso calc R 1
C C4 0.7089(3) 0.29794(12) 0.1154(4) 0.0429(7) Uani d . 1
H H4 0.7598 0.2796 0.0474 0.051 Uiso calc R 1
C C5 0.6212(2) 0.26907(11) 0.1919(4) 0.0363(6) Uani d . 1
C C6 0.5452(2) 0.29753(11) 0.2899(4) 0.0337(6) Uani d . 1
H H6 0.4867 0.2790 0.3432 0.040 Uiso calc R 1
C C7 0.6068(3) 0.21006(12) 0.1704(4) 0.0418(7) Uani d . 1
H H7 0.5588 0.1923 0.2436 0.050 Uiso calc R 1
C C8 0.6563(3) 0.18020(14) 0.0557(5) 0.0523(9) Uani d . 1
H H8 0.6980 0.1984 -0.0242 0.063 Uiso calc R 1
C C9 0.6510(4) 0.12080(14) 0.0442(5) 0.0589(10) Uani d . 1
C C10 0.5635(3) 0.08832(13) 0.1352(5) 0.0465(8) Uani d . 1
C C11 0.5988(4) 0.04129(14) 0.2133(6) 0.0628(11) Uani d . 1
H H11 0.6761 0.0316 0.2118 0.075 Uiso calc R 1
C C12 0.5206(5) 0.00891(17) 0.2927(7) 0.0747(13) Uani d . 1
H H12 0.5456 -0.0222 0.3458 0.090 Uiso calc R 1
C C13 0.4070(4) 0.02212(17) 0.2943(6) 0.0728(12) Uani d . 1
H H13 0.3550 0.0000 0.3488 0.087 Uiso calc R 1
C C14 0.3686(3) 0.06802(17) 0.2158(6) 0.0685(12) Uani d . 1
H H14 0.2907 0.0764 0.2146 0.082 Uiso calc R 1
C C15 0.4476(3) 0.10172(14) 0.1381(6) 0.0577(10) Uani d . 1
H H15 0.4226 0.1334 0.0879 0.069 Uiso calc R 1
C C16 0.7367(4) 0.46618(14) 0.1813(6) 0.0704(13) Uani d . 1
H H16A 0.7239 0.4646 0.0657 0.106 Uiso calc R 1
H H16B 0.8109 0.4513 0.2062 0.106 Uiso calc R 1
H H16C 0.7335 0.5032 0.2169 0.106 Uiso calc R 1
O O6 0.0986(3) 0.12902(10) 0.1610(4) 0.0718(8) Uani d . 1
O O7 -0.0514(3) 0.18545(12) 0.0893(4) 0.0777(10) Uani d . 1
N N1 0.1430(2) 0.37842(12) 0.3369(3) 0.0398(6) Uani d D 1
H H11N 0.2141(17) 0.3746(14) 0.347(5) 0.048 Uiso d D 1
H H12N 0.124(3) 0.4112(9) 0.371(5) 0.048 Uiso d D 1
H H13N 0.120(3) 0.3775(14) 0.240(3) 0.048 Uiso d D 1
C C17 0.0857(3) 0.33623(14) 0.4374(5) 0.0545(9) Uani d . 1
H H17A 0.0050 0.3453 0.4491 0.065 Uiso calc R 1
H H17B 0.1198 0.3360 0.5453 0.065 Uiso calc R 1
C C18 0.0959(3) 0.28091(14) 0.3643(4) 0.0463(8) Uani d . 1
C C19 0.1855(3) 0.24736(14) 0.4052(5) 0.0547(9) Uani d . 1
H H19 0.2416 0.2600 0.4765 0.066 Uiso calc R 1
C C20 0.1952(3) 0.19492(15) 0.3431(6) 0.0625(10) Uani d . 1
H H20 0.2564 0.1725 0.3706 0.075 Uiso calc R 1
C C21 0.1102(3) 0.17833(13) 0.2402(5) 0.0511(8) Uani d . 1
C C22 0.0213(3) 0.21135(14) 0.1966(5) 0.0509(8) Uani d . 1
C C23 0.0111(3) 0.26320(15) 0.2576(5) 0.0531(9) Uani d . 1
H H23 -0.0501 0.2854 0.2284 0.064 Uiso calc R 1
C C24 -0.0136(4) 0.12997(16) 0.0945(6) 0.0713(12) Uani d . 1
H H24A -0.0653 0.1087 0.1616 0.086 Uiso calc R 1
H H24B -0.0132 0.1147 -0.0146 0.086 Uiso calc R 1
O O8 0.0498(3) 0.46600(11) 0.4897(4) 0.0727(9) Uani d D 1
H H81O 0.031(4) 0.4986(10) 0.482(5) 0.087 Uiso d D 1
H H82O 0.040(4) 0.4564(17) 0.588(3) 0.087 Uiso d D 1

loop_
_atom_site_aniso_label
_atom_site_aniso_U_11
_atom_site_aniso_U_22
_atom_site_aniso_U_33
_atom_site_aniso_U_12
_atom_site_aniso_U_13
_atom_site_aniso_U_23
S1 0.0320(3) 0.0318(3) 0.0317(3) -0.0001(2) 0.0045(3) -0.0010(3)
O1 0.0598(15) 0.0638(15) 0.0548(16) 0.0277(12) 0.0147(13) 0.0215(13)
O2 0.0501(13) 0.0629(14) 0.0461(14) -0.0092(12) 0.0052(11) -0.0238(13)
O3 0.0389(11) 0.0411(11) 0.0538(14) -0.0076(9) 0.0119(10) -0.0027(10)
O4 0.0529(13) 0.0329(10) 0.0573(15) -0.0122(9) 0.0211(11) -0.0088(10)
O5 0.105(3) 0.0561(15) 0.131(4) -0.0028(16) 0.055(3) -0.0356(19)
C1 0.0293(13) 0.0314(13) 0.0285(15) 0.0007(10) -0.0001(11) -0.0006(11)
C2 0.0356(14) 0.0326(13) 0.0337(15) -0.0057(11) 0.0002(11) -0.0041(12)
C3 0.0380(16) 0.0436(15) 0.045(2) -0.0078(12) 0.0134(13) -0.0062(14)
C4 0.0438(16) 0.0409(16) 0.0439(18) 0.0038(13) 0.0079(14) -0.0107(14)
C5 0.0384(13) 0.0339(14) 0.0365(16) 0.0004(11) -0.0013(13) -0.0036(13)
C6 0.0357(14) 0.0326(14) 0.0328(15) -0.0032(11) -0.0016(12) 0.0022(12)
C7 0.0510(17) 0.0307(14) 0.0438(18) 0.0017(13) 0.0002(15) -0.0017(13)
C8 0.066(2) 0.0389(17) 0.052(2) 0.0009(15) 0.0116(18) -0.0082(15)
C9 0.066(2) 0.0426(19) 0.068(3) 0.0042(16) 0.008(2) -0.0209(18)
C10 0.0553(18) 0.0331(15) 0.051(2) 0.0041(14) -0.0077(16) -0.0114(15)
C11 0.062(2) 0.0434(19) 0.083(3) 0.0109(17) -0.020(2) -0.0061(19)
C12 0.101(3) 0.041(2) 0.082(3) -0.004(2) -0.025(3) 0.011(2)
C13 0.090(3) 0.053(2) 0.075(3) -0.019(2) -0.008(3) 0.003(2)
C14 0.054(2) 0.058(2) 0.093(3) -0.0063(17) -0.003(2) -0.011(2)
C15 0.064(2) 0.0390(17) 0.070(3) 0.0084(15) -0.008(2) -0.0035(17)
C16 0.079(3) 0.0439(16) 0.089(3) -0.025(2) 0.036(3) -0.011(2)
O6 0.0807(19) 0.0474(14) 0.087(2) 0.0052(14) -0.0101(18) -0.0204(15)
O7 0.090(2) 0.0641(17) 0.079(2) 0.0040(15) -0.0351(18) -0.0178(17)
N1 0.0415(14) 0.0453(14) 0.0325(14) -0.0046(12) -0.0064(12) 0.0006(12)
C17 0.0643(19) 0.0482(17) 0.051(2) -0.0060(15) 0.019(2) -0.0041(17)
C18 0.0538(18) 0.0443(17) 0.0406(18) -0.0045(14) 0.0101(15) -0.0006(14)
C19 0.0545(18) 0.0481(17) 0.062(2) -0.0063(14) -0.0082(19) 0.0017(18)
C20 0.055(2) 0.0479(19) 0.084(3) 0.0078(16) -0.012(2) -0.001(2)
C21 0.058(2) 0.0390(16) 0.057(2) -0.0023(15) 0.0023(18) -0.0015(15)
C22 0.059(2) 0.0476(18) 0.046(2) -0.0017(15) -0.0063(17) -0.0031(16)
C23 0.0540(19) 0.0503(19) 0.055(2) 0.0086(15) -0.0050(17) -0.0010(18)
C24 0.087(3) 0.057(2) 0.070(3) -0.005(2) -0.012(3) -0.016(2)
O8 0.118(3) 0.0400(13) 0.0597(16) 0.0122(15) 0.0112(18) 0.0046(12)

loop_
_atom_type_symbol
_atom_type_description
_atom_type_scat_dispersion_real
_atom_type_scat_dispersion_imag
_atom_type_scat_source
C C 0.0181 0.0091 'International Tables Vol C Tables 4.2.6.8 and 6.1.1.4'
H H 0.0000 0.0000 'International Tables Vol C Tables 4.2.6.8 and 6.1.1.4'
N N 0.0311 0.0180 'International Tables Vol C Tables 4.2.6.8 and 6.1.1.4'
O O 0.0492 0.0322 'International Tables Vol C Tables 4.2.6.8 and 6.1.1.4'
S S 0.3331 0.5567 'International Tables Vol C Tables 4.2.6.8 and 6.1.1.4'

loop_
_geom_angle_atom_site_label_1
_geom_angle_atom_site_label_2
_geom_angle_atom_site_label_3
_geom_angle
O2 S1 O1 113.52(17)
O2 S1 O3 112.11(15)
O1 S1 O3 111.07(15)
O2 S1 C1 107.66(13)
O1 S1 C1 105.69(14)
O3 S1 C1 106.25(13)
C2 O4 C16 117.9(3)
C6 C1 C2 119.6(3)
C6 C1 S1 120.2(2)
C2 C1 S1 120.0(2)
O4 C2 C3 124.4(3)
O4 C2 C1 116.1(3)
C3 C2 C1 119.5(3)
C4 C3 C2 119.8(3)
C4 C3 H3 120.1
C2 C3 H3 120.1
C3 C4 C5 121.7(3)
C3 C4 H4 119.2
C5 C4 H4 119.2
C6 C5 C4 117.9(3)
C6 C5 C7 119.8(3)
C4 C5 C7 122.2(3)
C5 C6 C1 121.4(3)
C5 C6 H6 119.3
C1 C6 H6 119.3
C8 C7 C5 125.7(3)
C8 C7 H7 117.1
C5 C7 H7 117.1
C7 C8 C9 125.5(4)
C7 C8 H8 117.2
C9 C8 H8 117.2
O5 C9 C8 118.7(4)
O5 C9 C10 119.2(3)
C8 C9 C10 122.1(3)
C11 C10 C15 118.6(4)
C11 C10 C9 118.5(3)
C15 C10 C9 122.8(3)
C12 C11 C10 120.6(4)
C12 C11 H11 119.7
C10 C11 H11 119.7
C13 C12 C11 120.5(4)
C13 C12 H12 119.8
C11 C12 H12 119.8
C12 C13 C14 120.5(4)
C12 C13 H13 119.7
C14 C13 H13 119.7
C13 C14 C15 119.4(4)
C13 C14 H14 120.3
C15 C14 H14 120.3
C10 C15 C14 120.4(4)
C10 C15 H15 119.8
C14 C15 H15 119.8
O4 C16 H16A 109.5
O4 C16 H16B 109.5
H16A C16 H16B 109.5
O4 C16 H16C 109.5
H16A C16 H16C 109.5
H16B C16 H16C 109.5
C21 O6 C24 104.9(3)
C22 O7 C24 103.6(3)
C17 N1 H11N 108(3)
C17 N1 H12N 111(3)
H11N N1 H12N 108(3)
C17 N1 H13N 111(3)
H11N N1 H13N 114(4)
H12N N1 H13N 105(4)
N1 C17 C18 112.5(3)
N1 C17 H17A 109.1
C18 C17 H17A 109.1
N1 C17 H17B 109.1
C18 C17 H17B 109.1
H17A C17 H17B 107.8
C19 C18 C23 120.2(3)
C19 C18 C17 120.8(3)
C23 C18 C17 118.9(3)
C18 C19 C20 122.1(4)
C18 C19 H19 119.0
C20 C19 H19 119.0
C21 C20 C19 116.5(3)
C21 C20 H20 121.7
C19 C20 H20 121.7
C20 C21 C22 122.2(3)
C20 C21 O6 128.7(3)
C22 C21 O6 109.1(3)
C21 C22 O7 110.8(3)
C21 C22 C23 121.6(3)
O7 C22 C23 127.6(3)
C22 C23 C18 117.4(3)
C22 C23 H23 121.3
C18 C23 H23 121.3
O6 C24 O7 108.0(3)
O6 C24 H24A 110.1
O7 C24 H24A 110.1
O6 C24 H24B 110.1
O7 C24 H24B 110.1
H24A C24 H24B 108.4
H81O O8 H82O 108(3)

loop_
_geom_bond_atom_site_label_1
_geom_bond_atom_site_label_2
_geom_bond_distance
S1 O2 1.445(3)
S1 O1 1.447(3)
S1 O3 1.449(2)
S1 C1 1.772(3)
O4 C2 1.357(3)
O4 C16 1.433(4)
O5 C9 1.222(5)
C1 C6 1.394(4)
C1 C2 1.399(4)
C2 C3 1.387(4)
C3 C4 1.386(4)
C3 H3 0.9300
C4 C5 1.394(4)
C4 H4 0.9300
C5 C6 1.386(4)
C5 C7 1.477(4)
C6 H6 0.9300
C7 C8 1.326(5)
C7 H7 0.9300
C8 C9 1.471(5)
C8 H8 0.9300
C9 C10 1.495(5)
C10 C11 1.388(5)
C10 C15 1.388(5)
C11 C12 1.375(6)
C11 H11 0.9300
C12 C13 1.361(7)
C12 H12 0.9300
C13 C14 1.378(6)
C13 H13 0.9300
C14 C15 1.394(6)
C14 H14 0.9300
C15 H15 0.9300
C16 H16A 0.9600
C16 H16B 0.9600
C16 H16C 0.9600
O6 C21 1.386(4)
O6 C24 1.415(5)
O7 C22 1.377(5)
O7 C24 1.439(5)
N1 C17 1.485(5)
N1 H11N 0.837(18)
N1 H12N 0.884(18)
N1 H13N 0.841(19)
C17 C18 1.496(5)
C17 H17A 0.9700
C17 H17B 0.9700
C18 C19 1.374(5)
C18 C23 1.388(5)
C19 C20 1.395(5)
C19 H19 0.9300
C20 C21 1.362(5)
C20 H20 0.9300
C21 C22 1.365(5)
C22 C23 1.379(5)
C23 H23 0.9300
C24 H24A 0.9700
C24 H24B 0.9700
O8 H81O 0.836(19)
O8 H82O 0.850(19)

loop_
_geom_hbond_atom_site_label_D
_geom_hbond_atom_site_label_H
_geom_hbond_atom_site_label_A
_geom_hbond_site_symmetry_A
_geom_hbond_distance_DH
_geom_hbond_distance_HA
_geom_hbond_distance_DA
_geom_hbond_angle_DHA
N1 H11N O3 . 0.837(18) 2.18(2) 2.947(4) 153(4)
N1 H11N O1 . 0.837(18) 2.48(3) 3.166(4) 140(3)
N1 H12N O8 . 0.884(18) 1.88(2) 2.723(4) 160(4)
N1 H13N O3 3_554 0.841(19) 2.25(2) 3.021(4) 153(3)
N1 H13N O2 3_554 0.841(19) 2.34(3) 3.055(4) 144(3)
O8 H81O O2 4_465 0.836(19) 2.17(3) 2.968(4) 159(4)
O8 H82O O1 3 0.850(19) 2.07(3) 2.837(4) 151(5)

loop_
_geom_torsion_atom_site_label_1
_geom_torsion_atom_site_label_2
_geom_torsion_atom_site_label_3
_geom_torsion_atom_site_label_4
_geom_torsion
O2 S1 C1 C6 122.8(3)
O1 S1 C1 C6 -115.5(3)
O3 S1 C1 C6 2.5(3)
O2 S1 C1 C2 -60.8(3)
O1 S1 C1 C2 60.8(3)
O3 S1 C1 C2 178.9(2)
C16 O4 C2 C3 3.2(5)
C16 O4 C2 C1 -176.3(3)
C6 C1 C2 O4 -178.7(3)
S1 C1 C2 O4 4.9(4)
C6 C1 C2 C3 1.7(4)
S1 C1 C2 C3 -174.6(2)
O4 C2 C3 C4 -179.2(3)
C1 C2 C3 C4 0.3(5)
C2 C3 C4 C5 -1.8(5)
C3 C4 C5 C6 1.2(5)
C3 C4 C5 C7 -179.3(3)
C4 C5 C6 C1 0.8(4)
C7 C5 C6 C1 -178.7(3)
C2 C1 C6 C5 -2.3(4)
S1 C1 C6 C5 174.0(2)
C6 C5 C7 C8 164.7(3)
C4 C5 C7 C8 -14.7(5)
C5 C7 C8 C9 173.6(4)
C7 C8 C9 O5 -160.9(4)
C7 C8 C9 C10 16.7(7)
O5 C9 C10 C11 41.3(6)
C8 C9 C10 C11 -136.3(4)
O5 C9 C10 C15 -135.4(5)
C8 C9 C10 C15 47.0(6)
C15 C10 C11 C12 -0.5(6)
C9 C10 C11 C12 -177.3(4)
C10 C11 C12 C13 0.9(7)
C11 C12 C13 C14 0.3(8)
C12 C13 C14 C15 -1.7(7)
C11 C10 C15 C14 -1.0(6)
C9 C10 C15 C14 175.7(4)
C13 C14 C15 C10 2.1(7)
N1 C17 C18 C19 91.6(4)
N1 C17 C18 C23 -90.3(4)
C23 C18 C19 C20 -0.2(6)
C17 C18 C19 C20 177.8(4)
C18 C19 C20 C21 -0.5(6)
C19 C20 C21 C22 1.4(6)
C19 C20 C21 O6 179.6(4)
C24 O6 C21 C20 169.9(4)
C24 O6 C21 C22 -11.7(5)
C20 C21 C22 O7 178.8(4)
O6 C21 C22 O7 0.2(5)
C20 C21 C22 C23 -1.5(6)
O6 C21 C22 C23 180.0(4)
C24 O7 C22 C21 11.1(5)
C24 O7 C22 C23 -168.6(4)
C21 C22 C23 C18 0.7(6)
O7 C22 C23 C18 -179.6(4)
C19 C18 C23 C22 0.2(6)
C17 C18 C23 C22 -178.0(3)
C21 O6 C24 O7 18.6(5)
C22 O7 C24 O6 -18.3(5)

loop_
_cod_related_entry_id
_cod_related_entry_database
_cod_related_entry_code
1 ChemSpider 30654995
